data_1544376
loop_
_publ_author_name
'Komatsu, K.'
'Kuribayashi, T.'
'Kudoh, Y.'
'Kagi, H.'

_publ_section_title
;
 Crystal structures of high-pressure phases in the alumina-water system:
 I. single crystal X-ray diffraction and molecular dynamics simulation of
 eta-Al(OH)3 : sample at 3.0 GPa, RT
;
_journal_name_full 'Z. Kristallogr.'
_journal_page_first 1
_journal_page_last 12
_journal_volume 222
_journal_year 2007
_chemical_formula_sum 'Al H3 O3'
_chemical_name_common 'Al(OH)3 eta phase'
_chemical_name_mineral eta-Al(OH)3
_space_group_crystal_system monoclinic
_space_group_IT_number 14
_space_group_name_Hall '-P 2xab'
_space_group_name_H-M_alt 'P 21/b 1 1'
_cell_angle_alpha 90
_cell_angle_beta 90
_cell_angle_gamma 90
_cell_formula_units_Z 8
_cell_length_a 8.612(3)
_cell_length_b 5.013(2)
_cell_length_c 9.194(5)
_cell_volume 396.9(3)
_cod_data_source_file AlOH3-eta.cif
_cod_data_source_block eta-Al(OH)3
_cod_depositor_comments
;
 Updating space group information.

 Antanas Vaitkus,
 2018-07-22
;
_cod_original_sg_symbol_H-M 'P 21/b'
_cod_original_formula_sum 'Al O3 H3'
_cod_database_code 1544376

loop_
_space_group_symop_id
_space_group_symop_operation_xyz
1 'x, y, z'
2 '-x, -y, -z'
3 'x+1/2, -y+1/2, -z'
4 '-x+1/2, y+1/2, z'

loop_
_atom_site_label
_atom_site_occupancy
_atom_site_fract_x
_atom_site_fract_y
_atom_site_fract_z
_atom_site_adp_type
_atom_site_U_iso_or_equiv
_atom_site_type_symbol
Al1 1.0 0.1657(7) 0.4718(9) 0.4909(11) Uiso 0.008000 Al
Al2 1.0 0.6660(7) 0.4715(9) 0.0100(11) Uiso 0.009000 Al
O1 1.0 0.4860(10) 0.131(2) 0.611(3) Uiso 0.012000 O
O2 1.0 0.3290(10) 0.649(2) 0.597(2) Uiso 0.014000 O
O3 1.0 0.6950(10) 0.722(2) 0.624(2) Uiso 0.011000 O
O4 1.0 0.5150(10) 0.629(2) 0.887(2) Uiso 0.009000 O
O5 1.0 0.8290(10) 0.648(2) 0.900(2) Uiso 0.012000 O
O6 1.0 0.6960(10) 0.778(2) 0.122(2) Uiso 0.015000 O
